data_4302104
loop_
_publ_author_name
'Rajendra Shakya'
'Anna Jozwiuk'
'Douglas R. Powell'
'Robert P. Houser'

_publ_contact_author_address
; 
   Department of Chemistry and Biochemistry
   University of Oklahoma 
   620 Parrington Oval, Room 208
   Norman, OK  73019-3051  USA 
;
_publ_contact_author_email houser@ou.edu
_publ_contact_author_fax 1(405)3256111
_publ_contact_author_name 'Prof. Robert P. Houser'
_publ_contact_author_phone 1(405)3253551
_publ_section_title
;
Synthesis and Characterization of Polynuclear Copper(II) Complexes with
Pyridylbis(phenol) Ligands
;
_journal_name_full 'Inorganic Chemistry'
_journal_page_first 4083
_journal_page_last 4088
_journal_paper_doi 10.1021/ic9000768
_journal_volume 48
_journal_year 2009
_chemical_formula_moiety 'C52 H59 Cl2 Cu3 N9 O12'
_chemical_formula_sum 'C52 H59 Cl2 Cu3 N9 O12'
_chemical_formula_weight 1263.60
_chemical_name_systematic ?
_space_group_IT_number 14
_symmetry_cell_setting monoclinic
_symmetry_space_group_name_Hall '-P 2yn'
_symmetry_space_group_name_H-M 'P 1 21/n 1'
_atom_sites_solution_hydrogens geom
_atom_sites_solution_primary direct
_atom_sites_solution_secondary difmap
_audit_creation_method SHELXL-97
_cell_angle_alpha 90.00
_cell_angle_beta 99.208(8)
_cell_angle_gamma 90.00
_cell_formula_units_Z 2
_cell_length_a 12.509(4)
_cell_length_b 12.155(4)
_cell_length_c 18.708(6)
_cell_measurement_reflns_used 5602
_cell_measurement_temperature 100(2)
_cell_measurement_theta_max 27.89
_cell_measurement_theta_min 2.35
_cell_volume 2807.8(16)
_computing_cell_refinement 'Bruker SMART'
_computing_data_collection 'Bruker SMART'
_computing_data_reduction 'Bruker SAINT'
_computing_molecular_graphics 'SHELXTL (Sheldrick, 1990)'
_computing_publication_material 'SHELXTL (Sheldrick, 1990)'
_computing_structure_refinement 'SHELXTL (Sheldrick, 1990)'
_computing_structure_solution 'SHELXTL (Sheldrick, 1990)'
_diffrn_ambient_temperature 100(2)
_diffrn_measured_fraction_theta_full 0.997
_diffrn_measured_fraction_theta_max 0.997
_diffrn_measurement_device_type 'CCD Bruker APEX'
_diffrn_measurement_method '\w scans'
_diffrn_radiation_monochromator graphite
_diffrn_radiation_source 'fine-focus sealed tube'
_diffrn_radiation_type MoK\a
_diffrn_radiation_wavelength 0.71073
_diffrn_reflns_av_R_equivalents 0.0455
_diffrn_reflns_av_sigmaI/netI 0.0354
_diffrn_reflns_limit_h_max 15
_diffrn_reflns_limit_h_min -15
_diffrn_reflns_limit_k_max 14
_diffrn_reflns_limit_k_min 0
_diffrn_reflns_limit_l_max 23
_diffrn_reflns_limit_l_min 0
_diffrn_reflns_number 38359
_diffrn_reflns_theta_full 26.00
_diffrn_reflns_theta_max 26.00
_diffrn_reflns_theta_min 1.83
_diffrn_standards_number 0
_exptl_absorpt_coefficient_mu 1.289
_exptl_absorpt_correction_T_max 0.786
_exptl_absorpt_correction_T_min 0.745
_exptl_absorpt_correction_type multi-scan
_exptl_absorpt_process_details 'SADABS (Sheldrick, 2007)'
_exptl_crystal_colour red
_exptl_crystal_density_diffrn 1.495
_exptl_crystal_density_method 'not measured'
_exptl_crystal_description block
_exptl_crystal_F_000 1302
_exptl_crystal_size_max 0.24
_exptl_crystal_size_mid 0.22
_exptl_crystal_size_min 0.20
_refine_diff_density_max 1.346
_refine_diff_density_min -0.771
_refine_diff_density_rms 0.121
_refine_ls_extinction_method none
_refine_ls_goodness_of_fit_ref 1.026
_refine_ls_hydrogen_treatment mixed
_refine_ls_matrix_type full
_refine_ls_number_parameters 431
_refine_ls_number_reflns 9797
_refine_ls_number_restraints 127
_refine_ls_restrained_S_all 1.026
_refine_ls_R_factor_all 0.0898
_refine_ls_R_factor_gt 0.0737
_refine_ls_shift/su_max 0.001
_refine_ls_shift/su_mean 0.000
_refine_ls_structure_factor_coef Fsqd
_refine_ls_weighting_details 'calc w=1/[\s^2^(Fo^2^)+(0.1120P)^2^+6.2000P] where P=(Fo^2^+2Fc^2^)/3'
_refine_ls_weighting_scheme calc
_refine_ls_wR_factor_gt 0.1997
_refine_ls_wR_factor_ref 0.2124
_reflns_number_gt 7811
_reflns_number_total 9797
_reflns_threshold_expression I>2\s(I)
_cod_data_source_file ic9000768_si_001_3.cif
_cod_data_source_block compound_2_
_cod_depositor_comments
;
The following automatic conversions were performed:
'_symmetry_cell_setting' value 'Monoclinic' changed to 'monoclinic'
according to '/home/saulius/struct/CIF-dictionaries/cif_core.dic'
dictionary named 'cif_core.dic' version 2.4.1 from 2010-06-29.

Automatic conversion script
Id: cif_fix_enum 1527 2010-12-29 10:47:43Z saulius 
;
_cod_original_sg_symbol_H-M 'P 21/n'
_cod_database_code 4302104

loop_
_symmetry_equiv_pos_as_xyz
'x, y, z'
'-x+1/2, y+1/2, -z+1/2'
'-x, -y, -z'
'x-1/2, -y-1/2, z-1/2'

loop_
_atom_site_label
_atom_site_type_symbol
_atom_site_fract_x
_atom_site_fract_y
_atom_site_fract_z
_atom_site_U_iso_or_equiv
_atom_site_adp_type
_atom_site_occupancy
_atom_site_symmetry_multiplicity
_atom_site_calc_flag
_atom_site_refinement_flags
_atom_site_disorder_assembly
_atom_site_disorder_group
Cu1 Cu 0.5000 0.5000 0.5000 0.0444(2) Uani 1 2 d S . .
Cu2 Cu 0.46973(5) 0.29787(4) 0.58727(3) 0.04018(18) Uani 1 1 d . . .
O1 O 0.5415(3) 0.4416(2) 0.59636(16) 0.0422(7) Uani 1 1 d . . .
C2 C 0.5740(4) 0.4913(3) 0.6608(2) 0.0383(10) Uani 1 1 d . . .
C3 C 0.5572(4) 0.6041(4) 0.6715(3) 0.0437(11) Uani 1 1 d . A .
H3 H 0.5213 0.6478 0.6328 0.052 Uiso 1 1 calc R . .
C4 C 0.5921(5) 0.6502(4) 0.7365(3) 0.0563(14) Uani 1 1 d . . .
H4 H 0.5814 0.7268 0.7428 0.068 Uiso 1 1 calc R A .
C5 C 0.6431(5) 0.5889(4) 0.7945(3) 0.0600(15) Uani 1 1 d . A .
H5 H 0.6652 0.6221 0.8405 0.072 Uiso 1 1 calc R . .
C6 C 0.6611(5) 0.4778(4) 0.7838(3) 0.0517(12) Uani 1 1 d . . .
H6 H 0.6975 0.4350 0.8227 0.062 Uiso 1 1 calc R A .
C7 C 0.6269(4) 0.4287(4) 0.7177(2) 0.0387(10) Uani 1 1 d . A .
C8 C 0.6466(4) 0.3085(4) 0.7062(3) 0.0442(11) Uani 1 1 d . . .
H8A H 0.6930 0.3002 0.6684 0.053 Uiso 1 1 calc R A .
H8B H 0.6857 0.2764 0.7516 0.053 Uiso 1 1 calc R . .
N9 N 0.5443(4) 0.2480(3) 0.6842(2) 0.0418(9) Uani 1 1 d . A .
H9 H 0.504(4) 0.260(5) 0.714(3) 0.050 Uiso 1 1 d . . .
C10 C 0.5642(5) 0.1276(4) 0.6941(3) 0.0543(14) Uani 1 1 d . . .
H10A H 0.5923 0.1138 0.7459 0.065 Uiso 1 1 calc R A .
H10B H 0.6215 0.1060 0.6661 0.065 Uiso 1 1 calc R . .
C11 C 0.4660(6) 0.0533(4) 0.6715(3) 0.0611(17) Uani 1 1 d . A .
C12 C 0.3705(5) 0.0819(4) 0.7101(3) 0.0531(14) Uani 1 1 d . . .
N13 N 0.3867(4) 0.1626(4) 0.7603(2) 0.0590(12) Uani 1 1 d . A .
C14 C 0.3056(6) 0.1895(5) 0.7950(3) 0.0702(18) Uani 1 1 d . . .
H14 H 0.3170 0.2468 0.8300 0.084 Uiso 1 1 calc R A .
C15 C 0.2065(6) 0.1388(6) 0.7828(3) 0.0731(18) Uani 1 1 d . A .
H15 H 0.1505 0.1599 0.8088 0.088 Uiso 1 1 calc R . .
C16 C 0.1902(6) 0.0559(6) 0.7316(3) 0.0748(18) Uani 1 1 d . . .
H16 H 0.1226 0.0189 0.7213 0.090 Uiso 1 1 calc R A .
C17 C 0.2746(6) 0.0283(4) 0.6957(3) 0.0637(16) Uani 1 1 d . A .
H17 H 0.2653 -0.0287 0.6605 0.076 Uiso 1 1 calc R . .
C18 C 0.5039(6) -0.0639(4) 0.6930(3) 0.075(2) Uani 1 1 d . . .
H18A H 0.5122 -0.0715 0.7457 0.112 Uiso 1 1 d R A .
H18B H 0.5736 -0.0773 0.6770 0.112 Uiso 1 1 d R . .
H18C H 0.4506 -0.1176 0.6701 0.112 Uiso 1 1 d R . .
C19 C 0.4342(6) 0.0551(4) 0.5903(3) 0.0711(19) Uani 1 1 d . . .
H19A H 0.4997 0.0434 0.5677 0.085 Uiso 1 1 calc R A .
H19B H 0.3839 -0.0066 0.5755 0.085 Uiso 1 1 calc R . .
N20 N 0.3812(5) 0.1606(3) 0.5626(2) 0.0569(13) Uani 1 1 d . A .
H20 H 0.321(5) 0.163(5) 0.582(4) 0.068 Uiso 1 1 d . . .
C21 C 0.3433(6) 0.1553(4) 0.4817(3) 0.0692(19) Uani 1 1 d . . .
H21A H 0.4070 0.1578 0.4564 0.083 Uiso 1 1 calc R A .
H21B H 0.3055 0.0846 0.4695 0.083 Uiso 1 1 calc R . .
C22 C 0.2700(5) 0.2466(5) 0.4563(2) 0.0590(15) Uani 1 1 d . A .
C23 C 0.1617(7) 0.2301(9) 0.4253(4) 0.096(3) Uani 1 1 d . . .
H23 H 0.1332 0.1575 0.4217 0.115 Uiso 1 1 calc R A .
C24 C 0.0965(6) 0.3158(11) 0.4001(4) 0.110(4) Uani 1 1 d . A .
H24 H 0.0232 0.3032 0.3792 0.133 Uiso 1 1 calc R . .
C25 C 0.1373(5) 0.4194(8) 0.4053(3) 0.087(2) Uani 1 1 d . . .
H25 H 0.0915 0.4788 0.3871 0.104 Uiso 1 1 calc R A .
C26 C 0.2426(5) 0.4418(6) 0.4360(3) 0.0619(15) Uani 1 1 d . A .
H26 H 0.2690 0.5152 0.4392 0.074 Uiso 1 1 calc R . .
C27 C 0.3111(4) 0.3523(4) 0.4629(2) 0.0475(12) Uani 1 1 d . . .
O28 O 0.4127(3) 0.3685(2) 0.49440(17) 0.0460(8) Uani 1 1 d . . .
Cl1A Cl 0.69652(12) 0.24880(14) 0.49480(7) 0.0621(4) Uani 1 1 d . . .
O1A O 0.6164(4) 0.1976(4) 0.5291(2) 0.0793(13) Uani 1 1 d . . .
O2A O 0.7863(4) 0.2762(3) 0.5469(2) 0.0789(13) Uani 1 1 d . . .
O3A O 0.7242(4) 0.1818(4) 0.4393(2) 0.0832(14) Uani 1 1 d . . .
O4A O 0.6506(4) 0.3511(4) 0.4599(2) 0.0730(12) Uani 1 1 d . . .
N1S N 0.3149(7) 0.3641(11) 0.6355(6) 0.080(2) Uani 0.698(10) 1 d PDU A 1
C2S C 0.2356(7) 0.4094(10) 0.6162(5) 0.082(2) Uani 0.698(10) 1 d PDU A 1
C3S C 0.1356(8) 0.4673(12) 0.5930(5) 0.116(4) Uani 0.698(10) 1 d PDU A 1
H3S1 H 0.1528 0.5145 0.5552 0.173 Uiso 0.698(10) 1 d PR A 1
H3S2 H 0.0741 0.4227 0.5745 0.173 Uiso 0.698(10) 1 d PR A 1
H3S3 H 0.1192 0.5113 0.6324 0.173 Uiso 0.698(10) 1 d PR A 1
N1S' N 0.2877(15) 0.355(3) 0.6448(17) 0.085(3) Uani 0.302(10) 1 d PDU A 2
C2S' C 0.1958(15) 0.346(2) 0.6313(13) 0.087(3) Uani 0.302(10) 1 d PDU A 2
C3S' C 0.0835(15) 0.314(3) 0.6177(17) 0.112(6) Uani 0.302(10) 1 d PDU A 2
H3S4 H 0.0279 0.3675 0.6207 0.168 Uiso 0.302(10) 1 d PR A 2
H3S5 H 0.0762 0.2862 0.5691 0.168 Uiso 0.302(10) 1 d PR A 2
H3S6 H 0.0767 0.2546 0.6504 0.168 Uiso 0.302(10) 1 d PR A 2
N1T N 0.1005(18) 0.1556(16) 0.5672(12) 0.091(5) Uani 0.266(3) 1 d PDU B 3
C2T C 0.0883(14) 0.0725(15) 0.5384(10) 0.064(4) Uani 0.266(3) 1 d PDU B 3
C3T C 0.0561(15) -0.0344(15) 0.5094(11) 0.066(4) Uani 0.266(3) 1 d PDU B 3
H3T1 H 0.1033 -0.0566 0.4763 0.099 Uiso 0.266(3) 1 d PR B 3
H3T2 H 0.0606 -0.0867 0.5482 0.099 Uiso 0.266(3) 1 d PR B 3
H3T3 H -0.0171 -0.0312 0.4842 0.099 Uiso 0.266(3) 1 d PR B 3
N1T' N 0.0350(19) 0.2290(17) 0.5883(13) 0.087(5) Uani 0.234(3) 1 d PDU C 4
C2T' C 0.0175(16) 0.1406(17) 0.5691(13) 0.070(4) Uani 0.234(3) 1 d PDU C 4
C3T' C 0.019(2) 0.0310(17) 0.5398(13) 0.070(4) Uani 0.234(3) 1 d PDU . 4
H3T4 H -0.0538 0.0027 0.5312 0.105 Uiso 0.234(3) 1 d PR C 4
H3T5 H 0.0473 0.0320 0.4951 0.105 Uiso 0.234(3) 1 d PR C 4
H3T6 H 0.0632 -0.0152 0.5741 0.105 Uiso 0.234(3) 1 d PR C 4

loop_
_atom_site_aniso_label
_atom_site_aniso_U_11
_atom_site_aniso_U_22
_atom_site_aniso_U_33
_atom_site_aniso_U_23
_atom_site_aniso_U_13
_atom_site_aniso_U_12
Cu1 0.0517(5) 0.0350(4) 0.0408(4) 0.0161(3) -0.0095(4) -0.0099(3)
Cu2 0.0625(4) 0.0238(3) 0.0340(3) 0.0054(2) 0.0070(2) -0.0030(2)
O1 0.0561(19) 0.0292(14) 0.0366(16) 0.0112(12) -0.0066(14) -0.0043(14)
C2 0.041(2) 0.032(2) 0.040(2) 0.0062(18) 0.0018(19) -0.0047(18)
C3 0.050(3) 0.030(2) 0.049(3) 0.0103(19) 0.001(2) -0.0039(19)
C4 0.078(4) 0.028(2) 0.063(3) 0.003(2) 0.011(3) -0.010(2)
C5 0.088(4) 0.044(3) 0.044(3) -0.001(2) -0.002(3) -0.011(3)
C6 0.068(3) 0.041(2) 0.043(3) 0.007(2) -0.001(2) -0.004(2)
C7 0.043(2) 0.036(2) 0.037(2) 0.0064(18) 0.0034(19) 0.0025(19)
C8 0.054(3) 0.039(2) 0.039(2) 0.0113(19) 0.005(2) 0.014(2)
N9 0.068(3) 0.0214(17) 0.037(2) 0.0078(15) 0.0130(19) 0.0071(17)
C10 0.101(4) 0.026(2) 0.043(3) 0.0119(19) 0.031(3) 0.019(2)
C11 0.128(5) 0.021(2) 0.044(3) 0.0038(19) 0.045(3) 0.001(3)
C12 0.099(4) 0.028(2) 0.037(3) 0.0044(19) 0.024(3) -0.004(3)
N13 0.087(3) 0.051(2) 0.046(2) -0.011(2) 0.031(2) -0.011(2)
C14 0.089(5) 0.077(4) 0.050(3) -0.024(3) 0.027(3) -0.021(3)
C15 0.081(4) 0.088(5) 0.055(3) -0.020(3) 0.025(3) -0.016(4)
C16 0.098(5) 0.072(4) 0.053(3) -0.004(3) 0.007(3) -0.025(4)
C17 0.111(5) 0.043(3) 0.037(3) 0.000(2) 0.011(3) -0.004(3)
C18 0.147(6) 0.026(2) 0.064(4) 0.007(2) 0.056(4) 0.009(3)
C19 0.154(6) 0.029(2) 0.042(3) -0.005(2) 0.049(4) -0.010(3)
N20 0.110(4) 0.033(2) 0.033(2) -0.0095(16) 0.027(2) -0.028(2)
C21 0.137(6) 0.045(3) 0.031(2) -0.010(2) 0.027(3) -0.040(3)
C22 0.083(4) 0.070(4) 0.026(2) -0.011(2) 0.016(3) -0.038(3)
C23 0.096(6) 0.157(8) 0.039(3) -0.036(4) 0.025(4) -0.088(6)
C24 0.053(4) 0.228(13) 0.049(4) -0.024(6) 0.003(3) -0.045(6)
C25 0.046(3) 0.164(8) 0.048(3) 0.000(4) -0.001(3) -0.005(4)
C26 0.059(3) 0.084(4) 0.041(3) -0.002(3) 0.003(2) -0.002(3)
C27 0.053(3) 0.056(3) 0.032(2) 0.000(2) 0.001(2) -0.016(2)
O28 0.057(2) 0.0348(16) 0.0438(18) 0.0131(13) -0.0010(15) -0.0132(15)
Cl1A 0.0684(9) 0.0806(9) 0.0384(7) -0.0001(6) 0.0116(6) 0.0112(7)
O1A 0.117(4) 0.072(3) 0.059(3) 0.015(2) 0.042(3) 0.018(3)
O2A 0.109(4) 0.055(2) 0.063(3) 0.0009(19) -0.016(2) 0.021(2)
O3A 0.112(4) 0.085(3) 0.062(3) -0.025(2) 0.042(3) -0.029(3)
O4A 0.078(3) 0.082(3) 0.059(2) 0.030(2) 0.013(2) 0.017(2)
N1S 0.064(4) 0.129(5) 0.052(4) -0.018(4) 0.023(3) 0.027(4)
C2S 0.062(4) 0.138(6) 0.050(4) -0.020(4) 0.021(3) 0.030(4)
C3S 0.077(6) 0.204(10) 0.062(6) -0.045(6) 0.001(5) 0.061(6)
N1S' 0.070(5) 0.133(6) 0.055(5) -0.019(4) 0.022(5) 0.030(5)
C2S' 0.072(5) 0.136(6) 0.057(5) -0.018(5) 0.020(4) 0.029(5)
C3S' 0.076(7) 0.167(13) 0.094(11) 0.004(11) 0.016(10) 0.032(10)
N1T 0.088(9) 0.097(9) 0.095(10) 0.038(9) 0.034(9) 0.031(9)
C2T 0.050(7) 0.081(8) 0.067(8) 0.053(8) 0.034(7) 0.028(7)
C3T 0.044(9) 0.088(9) 0.074(10) 0.047(8) 0.033(8) 0.032(8)
N1T' 0.083(10) 0.095(9) 0.091(11) 0.036(10) 0.042(9) 0.041(10)
C2T' 0.054(7) 0.091(8) 0.075(8) 0.050(8) 0.041(7) 0.028(8)
C3T' 0.054(8) 0.090(8) 0.073(9) 0.054(8) 0.035(7) 0.019(8)

loop_
_atom_type_symbol
_atom_type_description
_atom_type_scat_dispersion_real
_atom_type_scat_dispersion_imag
_atom_type_scat_source
C C 0.0033 0.0016 'International Tables Vol C Tables 4.2.6.8 and 6.1.1.4'
H H 0.0000 0.0000 'International Tables Vol C Tables 4.2.6.8 and 6.1.1.4'
N N 0.0061 0.0033 'International Tables Vol C Tables 4.2.6.8 and 6.1.1.4'
O O 0.0106 0.0060 'International Tables Vol C Tables 4.2.6.8 and 6.1.1.4'
Cl Cl 0.1484 0.1585 'International Tables Vol C Tables 4.2.6.8 and 6.1.1.4'
Cu Cu 0.3201 1.2651 'International Tables Vol C Tables 4.2.6.8 and 6.1.1.4'

loop_
_geom_angle_atom_site_label_1
_geom_angle_atom_site_label_2
_geom_angle_atom_site_label_3
_geom_angle
_geom_angle_site_symmetry_1
_geom_angle_site_symmetry_3
_geom_angle_publ_flag
O28 Cu1 O28 179.998(1) . 3_666 ?
O28 Cu1 O1 79.14(13) . . ?
O28 Cu1 O1 100.86(13) 3_666 . ?
O28 Cu1 O1 100.86(13) . 3_666 ?
O28 Cu1 O1 79.14(13) 3_666 3_666 ?
O1 Cu1 O1 180.0 . 3_666 ?
O1 Cu2 O28 77.52(12) . . ?
O1 Cu2 N9 92.91(14) . . ?
O28 Cu2 N9 170.34(15) . . ?
O1 Cu2 N20 170.31(16) . . ?
O28 Cu2 N20 92.88(16) . . ?
N9 Cu2 N20 96.71(18) . . ?
O1 Cu2 N1S 93.1(4) . . ?
O28 Cu2 N1S 89.1(3) . . ?
N9 Cu2 N1S 92.8(3) . . ?
N20 Cu2 N1S 85.3(4) . . ?
O1 Cu2 N1S' 97.8(7) . . ?
O28 Cu2 N1S' 91.6(6) . . ?
N9 Cu2 N1S' 91.0(6) . . ?
N20 Cu2 N1S' 80.9(7) . . ?
C2 O1 Cu1 131.8(3) . 3_666 ?
C2 O1 Cu1 131.8(3) . . ?
C2 O1 Cu2 123.0(3) . . ?
Cu1 O1 Cu2 101.28(14) 3_666 . ?
Cu1 O1 Cu2 101.28(14) . . ?
O1 C2 C7 118.5(4) . . ?
O1 C2 C3 122.1(4) . . ?
C7 C2 C3 119.3(4) . . ?
C4 C3 C2 120.0(4) . . ?
C4 C3 H3 120.0 . . ?
C2 C3 H3 120.0 . . ?
C3 C4 C5 121.7(5) . . ?
C3 C4 H4 119.2 . . ?
C5 C4 H4 119.2 . . ?
C4 C5 C6 118.4(5) . . ?
C4 C5 H5 120.8 . . ?
C6 C5 H5 120.8 . . ?
C7 C6 C5 121.1(5) . . ?
C7 C6 H6 119.5 . . ?
C5 C6 H6 119.5 . . ?
C6 C7 C2 119.5(4) . . ?
C6 C7 C8 121.0(4) . . ?
C2 C7 C8 119.5(4) . . ?
N9 C8 C7 111.7(4) . . ?
N9 C8 H8A 109.3 . . ?
C7 C8 H8A 109.3 . . ?
N9 C8 H8B 109.3 . . ?
C7 C8 H8B 109.3 . . ?
H8A C8 H8B 107.9 . . ?
C8 N9 C10 109.5(4) . . ?
C8 N9 Cu2 111.1(3) . . ?
C10 N9 Cu2 117.1(3) . . ?
C8 N9 H9 109(4) . . ?
C10 N9 H9 102(4) . . ?
Cu2 N9 H9 108(4) . . ?
N9 C10 C11 115.8(5) . . ?
N9 C10 H10A 108.3 . . ?
C11 C10 H10A 108.3 . . ?
N9 C10 H10B 108.3 . . ?
C11 C10 H10B 108.3 . . ?
H10A C10 H10B 107.4 . . ?
C19 C11 C10 110.0(4) . . ?
C19 C11 C12 111.9(6) . . ?
C10 C11 C12 112.8(4) . . ?
C19 C11 C18 107.3(4) . . ?
C10 C11 C18 106.0(5) . . ?
C12 C11 C18 108.6(4) . . ?
N13 C12 C17 121.1(5) . . ?
N13 C12 C11 116.9(5) . . ?
C17 C12 C11 122.0(5) . . ?
C14 N13 C12 118.6(5) . . ?
N13 C14 C15 123.2(5) . . ?
N13 C14 H14 118.4 . . ?
C15 C14 H14 118.4 . . ?
C14 C15 C16 118.1(6) . . ?
C14 C15 H15 120.9 . . ?
C16 C15 H15 120.9 . . ?
C17 C16 C15 118.4(6) . . ?
C17 C16 H16 120.8 . . ?
C15 C16 H16 120.8 . . ?
C12 C17 C16 120.6(5) . . ?
C12 C17 H17 119.7 . . ?
C16 C17 H17 119.7 . . ?
C11 C18 H18A 109.2 . . ?
C11 C18 H18B 109.1 . . ?
H18A C18 H18B 109.5 . . ?
C11 C18 H18C 110.1 . . ?
H18A C18 H18C 109.5 . . ?
H18B C18 H18C 109.5 . . ?
N20 C19 C11 113.1(4) . . ?
N20 C19 H19A 109.0 . . ?
C11 C19 H19A 109.0 . . ?
N20 C19 H19B 109.0 . . ?
C11 C19 H19B 109.0 . . ?
H19A C19 H19B 107.8 . . ?
C19 N20 C21 111.1(4) . . ?
C19 N20 Cu2 115.7(4) . . ?
C21 N20 Cu2 109.7(3) . . ?
C19 N20 H20 104(4) . . ?
C21 N20 H20 105(4) . . ?
Cu2 N20 H20 111(4) . . ?
C22 C21 N20 111.8(5) . . ?
C22 C21 H21A 109.3 . . ?
N20 C21 H21A 109.3 . . ?
C22 C21 H21B 109.3 . . ?
N20 C21 H21B 109.3 . . ?
H21A C21 H21B 107.9 . . ?
C27 C22 C23 119.4(7) . . ?
C27 C22 C21 118.0(5) . . ?
C23 C22 C21 122.6(7) . . ?
C24 C23 C22 121.5(8) . . ?
C24 C23 H23 119.3 . . ?
C22 C23 H23 119.3 . . ?
C25 C24 C23 119.2(7) . . ?
C25 C24 H24 120.4 . . ?
C23 C24 H24 120.4 . . ?
C24 C25 C26 122.5(8) . . ?
C24 C25 H25 118.7 . . ?
C26 C25 H25 118.7 . . ?
C25 C26 C27 118.5(7) . . ?
C25 C26 H26 120.8 . . ?
C27 C26 H26 120.8 . . ?
O28 C27 C22 119.6(5) . . ?
O28 C27 C26 121.5(5) . . ?
C22 C27 C26 118.9(5) . . ?
C27 O28 Cu1 129.8(3) . 3_666 ?
C27 O28 Cu1 129.8(3) . . ?
C27 O28 Cu2 120.9(3) . . ?
Cu1 O28 Cu2 101.03(14) 3_666 . ?
Cu1 O28 Cu2 101.03(14) . . ?
O2A Cl1A O3A 112.7(3) . . ?
O2A Cl1A O1A 109.5(3) . . ?
O3A Cl1A O1A 110.8(3) . . ?
O2A Cl1A O4A 108.5(3) . . ?
O3A Cl1A O4A 106.6(3) . . ?
O1A Cl1A O4A 108.5(3) . . ?
C2S N1S Cu2 139.0(8) . . ?
N1S C2S C3S 179.1(11) . . ?
C2S C3S H3S1 103.2 . . ?
C2S C3S H3S2 116.1 . . ?
H3S1 C3S H3S2 109.5 . . ?
C2S C3S H3S3 108.8 . . ?
H3S1 C3S H3S3 109.5 . . ?
H3S2 C3S H3S3 109.5 . . ?
C2S' N1S' Cu2 139(2) . . ?
N1S' C2S' C3S' 170(2) . . ?
C2S' C3S' H3S4 120.0 . . ?
C2S' C3S' H3S5 101.9 . . ?
H3S4 C3S' H3S5 109.5 . . ?
C2S' C3S' H3S6 106.0 . . ?
H3S4 C3S' H3S6 109.5 . . ?
H3S5 C3S' H3S6 109.5 . . ?
N1T C2T C3T 169.3(17) . . ?
C2T C3T H3T1 109.4 . . ?
C2T C3T H3T2 109.4 . . ?
H3T1 C3T H3T2 109.5 . . ?
C2T C3T H3T3 109.6 . . ?
H3T1 C3T H3T3 109.5 . . ?
H3T2 C3T H3T3 109.5 . . ?
N1T' C2T' C3T' 167.3(16) . . ?
C2T' C3T' H3T4 109.1 . . ?
C2T' C3T' H3T5 110.3 . . ?
H3T4 C3T' H3T5 109.5 . . ?
C2T' C3T' H3T6 109.0 . . ?
H3T4 C3T' H3T6 109.5 . . ?
H3T5 C3T' H3T6 109.5 . . ?

loop_
_geom_bond_atom_site_label_1
_geom_bond_atom_site_label_2
_geom_bond_distance
_geom_bond_site_symmetry_2
_geom_bond_publ_flag
Cu1 O28 1.929(3) . ?
Cu1 O28 1.929(3) 3_666 ?
Cu1 O1 1.930(3) . ?
Cu1 O1 1.930(3) 3_666 ?
Cu2 O1 1.960(3) . ?
Cu2 O28 1.967(3) . ?
Cu2 N9 1.996(4) . ?
Cu2 N20 2.015(4) . ?
Cu2 N1S 2.403(8) . ?
Cu2 N1S' 2.76(2) . ?
O1 C2 1.352(5) . ?
O1 Cu1 1.930(3) 3_666 ?
C2 C7 1.387(6) . ?
C2 C3 1.406(6) . ?
C3 C4 1.348(7) . ?
C3 H3 0.9500 . ?
C4 C5 1.384(7) . ?
C4 H4 0.9500 . ?
C5 C6 1.389(7) . ?
C5 H5 0.9500 . ?
C6 C7 1.378(7) . ?
C6 H6 0.9500 . ?
C7 C8 1.503(6) . ?
C8 N9 1.476(7) . ?
C8 H8A 0.9900 . ?
C8 H8B 0.9900 . ?
N9 C10 1.491(5) . ?
N9 H9 0.82(6) . ?
C10 C11 1.529(9) . ?
C10 H10A 0.9900 . ?
C10 H10B 0.9900 . ?
C11 C19 1.507(7) . ?
C11 C12 1.531(8) . ?
C11 C18 1.535(7) . ?
C12 N13 1.350(6) . ?
C12 C17 1.354(8) . ?
N13 C14 1.330(8) . ?
C14 C15 1.372(9) . ?
C14 H14 0.9500 . ?
C15 C16 1.383(9) . ?
C15 H15 0.9500 . ?
C16 C17 1.379(10) . ?
C16 H16 0.9500 . ?
C17 H17 0.9500 . ?
C18 H18A 0.9799 . ?
C18 H18B 0.9799 . ?
C18 H18C 0.9801 . ?
C19 N20 1.498(7) . ?
C19 H19A 0.9900 . ?
C19 H19B 0.9900 . ?
N20 C21 1.512(7) . ?
N20 H20 0.88(6) . ?
C21 C22 1.469(9) . ?
C21 H21A 0.9900 . ?
C21 H21B 0.9900 . ?
C22 C27 1.383(7) . ?
C22 C23 1.400(10) . ?
C23 C24 1.360(13) . ?
C23 H23 0.9500 . ?
C24 C25 1.357(13) . ?
C24 H24 0.9500 . ?
C25 C26 1.377(9) . ?
C25 H25 0.9500 . ?
C26 C27 1.426(8) . ?
C26 H26 0.9500 . ?
C27 O28 1.327(6) . ?
O28 Cu1 1.929(3) 3_666 ?
Cl1A O2A 1.405(5) . ?
Cl1A O3A 1.406(4) . ?
Cl1A O1A 1.417(5) . ?
Cl1A O4A 1.477(4) . ?
N1S C2S 1.1412(19) . ?
C2S C3S 1.4404(19) . ?
C3S H3S1 0.9599 . ?
C3S H3S2 0.9600 . ?
C3S H3S3 0.9600 . ?
N1S' C2S' 1.142(2) . ?
C2S' C3S' 1.441(2) . ?
C3S' H3S4 0.9601 . ?
C3S' H3S5 0.9601 . ?
C3S' H3S6 0.9600 . ?
N1T C2T 1.142(2) . ?
C2T C3T 1.441(2) . ?
C3T H3T1 0.9599 . ?
C3T H3T2 0.9600 . ?
C3T H3T3 0.9600 . ?
N1T' C2T' 1.143(2) . ?
C2T' C3T' 1.442(2) . ?
C3T' H3T4 0.9600 . ?
C3T' H3T5 0.9601 . ?
C3T' H3T6 0.9599 . ?

loop_
_geom_hbond_atom_site_label_D
_geom_hbond_atom_site_label_H
_geom_hbond_atom_site_label_A
_geom_hbond_distance_DH
_geom_hbond_distance_HA
_geom_hbond_distance_DA
_geom_hbond_angle_DHA
_geom_hbond_site_symmetry_A
N9 H9 N13 0.82(6) 2.17(6) 2.809(6) 134(5) .
N20 H20 N1S 0.88(6) 2.65(6) 3.005(13) 105(5) .
N20 H20 N1S' 0.88(6) 2.69(7) 3.15(3) 114(5) .
N20 H20 N1T 0.88(6) 2.73(7) 3.53(2) 150(6) .

loop_
_geom_torsion_atom_site_label_1
_geom_torsion_atom_site_label_2
_geom_torsion_atom_site_label_3
_geom_torsion_atom_site_label_4
_geom_torsion
_geom_torsion_site_symmetry_1
_geom_torsion_site_symmetry_2
_geom_torsion_site_symmetry_3
_geom_torsion_site_symmetry_4
_geom_torsion_publ_flag
O28 Cu1 O1 C2 -149.5(4) . . . . ?
O28 Cu1 O1 C2 30.5(4) 3_666 . . . ?
O28 Cu1 O1 Cu2 7.78(15) . . . . ?
O28 Cu1 O1 Cu2 -172.22(15) 3_666 . . . ?
O28 Cu2 O1 C2 152.3(4) . . . . ?
N9 Cu2 O1 C2 -29.1(4) . . . . ?
N1S Cu2 O1 C2 63.9(4) . . . . ?
N1S' Cu2 O1 C2 62.3(7) . . . . ?
O28 Cu2 O1 Cu1 -7.68(15) . . . 3_666 ?
N9 Cu2 O1 Cu1 170.96(17) . . . 3_666 ?
N1S Cu2 O1 Cu1 -96.1(3) . . . 3_666 ?
N1S' Cu2 O1 Cu1 -97.6(6) . . . 3_666 ?
O28 Cu2 O1 Cu1 -7.68(15) . . . . ?
N9 Cu2 O1 Cu1 170.96(17) . . . . ?
N1S Cu2 O1 Cu1 -96.1(3) . . . . ?
N1S' Cu2 O1 Cu1 -97.6(6) . . . . ?
Cu1 O1 C2 C7 -162.4(3) 3_666 . . . ?
Cu1 O1 C2 C7 -162.4(3) . . . . ?
Cu2 O1 C2 C7 44.4(5) . . . . ?
Cu1 O1 C2 C3 16.7(7) 3_666 . . . ?
Cu1 O1 C2 C3 16.7(7) . . . . ?
Cu2 O1 C2 C3 -136.5(4) . . . . ?
O1 C2 C3 C4 -179.3(5) . . . . ?
C7 C2 C3 C4 -0.2(7) . . . . ?
C2 C3 C4 C5 -1.1(8) . . . . ?
C3 C4 C5 C6 2.0(9) . . . . ?
C4 C5 C6 C7 -1.5(9) . . . . ?
C5 C6 C7 C2 0.2(8) . . . . ?
C5 C6 C7 C8 179.9(5) . . . . ?
O1 C2 C7 C6 179.8(4) . . . . ?
C3 C2 C7 C6 0.6(7) . . . . ?
O1 C2 C7 C8 0.1(7) . . . . ?
C3 C2 C7 C8 -179.0(4) . . . . ?
C6 C7 C8 N9 120.7(5) . . . . ?
C2 C7 C8 N9 -59.7(6) . . . . ?
C7 C8 N9 C10 -163.7(4) . . . . ?
C7 C8 N9 Cu2 65.3(4) . . . . ?
O1 Cu2 N9 C8 -23.9(3) . . . . ?
N20 Cu2 N9 C8 157.3(3) . . . . ?
N1S Cu2 N9 C8 -117.2(5) . . . . ?
N1S' Cu2 N9 C8 -121.8(7) . . . . ?
O1 Cu2 N9 C10 -150.8(4) . . . . ?
N20 Cu2 N9 C10 30.3(4) . . . . ?
N1S Cu2 N9 C10 115.9(5) . . . . ?
N1S' Cu2 N9 C10 111.3(7) . . . . ?
C8 N9 C10 C11 -178.3(4) . . . . ?
Cu2 N9 C10 C11 -50.6(5) . . . . ?
N9 C10 C11 C19 69.2(5) . . . . ?
N9 C10 C11 C12 -56.4(5) . . . . ?
N9 C10 C11 C18 -175.1(4) . . . . ?
C19 C11 C12 N13 -127.9(5) . . . . ?
C10 C11 C12 N13 -3.3(6) . . . . ?
C18 C11 C12 N13 113.9(5) . . . . ?
C19 C11 C12 C17 53.0(6) . . . . ?
C10 C11 C12 C17 177.6(5) . . . . ?
C18 C11 C12 C17 -65.2(7) . . . . ?
C17 C12 N13 C14 -0.8(8) . . . . ?
C11 C12 N13 C14 -179.9(5) . . . . ?
C12 N13 C14 C15 0.6(10) . . . . ?
N13 C14 C15 C16 -0.3(11) . . . . ?
C14 C15 C16 C17 0.3(10) . . . . ?
N13 C12 C17 C16 0.7(8) . . . . ?
C11 C12 C17 C16 179.8(5) . . . . ?
C15 C16 C17 C12 -0.5(9) . . . . ?
C10 C11 C19 N20 -73.0(7) . . . . ?
C12 C11 C19 N20 53.1(6) . . . . ?
C18 C11 C19 N20 172.1(5) . . . . ?
C11 C19 N20 C21 -175.7(5) . . . . ?
C11 C19 N20 Cu2 58.3(6) . . . . ?
O28 Cu2 N20 C19 144.8(3) . . . . ?
N9 Cu2 N20 C19 -34.0(4) . . . . ?
N1S Cu2 N20 C19 -126.3(4) . . . . ?
N1S' Cu2 N20 C19 -124.0(7) . . . . ?
O28 Cu2 N20 C21 18.2(4) . . . . ?
N9 Cu2 N20 C21 -160.7(4) . . . . ?
N1S Cu2 N20 C21 107.1(5) . . . . ?
N1S' Cu2 N20 C21 109.4(8) . . . . ?
C19 N20 C21 C22 166.9(5) . . . . ?
Cu2 N20 C21 C22 -63.9(6) . . . . ?
N20 C21 C22 C27 64.3(6) . . . . ?
N20 C21 C22 C23 -116.4(6) . . . . ?
C27 C22 C23 C24 1.3(9) . . . . ?
C21 C22 C23 C24 -178.0(6) . . . . ?
C22 C23 C24 C25 -0.1(11) . . . . ?
C23 C24 C25 C26 -0.8(11) . . . . ?
C24 C25 C26 C27 0.3(9) . . . . ?
C23 C22 C27 O28 177.8(5) . . . . ?
C21 C22 C27 O28 -2.8(7) . . . . ?
C23 C22 C27 C26 -1.7(7) . . . . ?
C21 C22 C27 C26 177.6(5) . . . . ?
C25 C26 C27 O28 -178.6(5) . . . . ?
C25 C26 C27 C22 0.9(8) . . . . ?
C22 C27 O28 Cu1 170.2(3) . . . 3_666 ?
C26 C27 O28 Cu1 -10.2(7) . . . 3_666 ?
C22 C27 O28 Cu1 170.2(3) . . . . ?
C26 C27 O28 Cu1 -10.2(7) . . . . ?
C22 C27 O28 Cu2 -47.6(6) . . . . ?
C26 C27 O28 Cu2 132.0(4) . . . . ?
O1 Cu1 O28 C27 139.9(4) . . . . ?
O1 Cu1 O28 C27 -40.1(4) 3_666 . . . ?
O1 Cu1 O28 Cu2 -7.75(15) . . . . ?
O1 Cu1 O28 Cu2 172.25(15) 3_666 . . . ?
O1 Cu2 O28 C27 -143.7(4) . . . . ?
N20 Cu2 O28 C27 34.9(4) . . . . ?
N1S Cu2 O28 C27 -50.3(5) . . . . ?
N1S' Cu2 O28 C27 -46.0(7) . . . . ?
O1 Cu2 O28 Cu1 7.67(15) . . . 3_666 ?
N20 Cu2 O28 Cu1 -173.7(2) . . . 3_666 ?
N1S Cu2 O28 Cu1 101.1(4) . . . 3_666 ?
N1S' Cu2 O28 Cu1 105.3(7) . . . 3_666 ?
O1 Cu2 O28 Cu1 7.67(15) . . . . ?
N20 Cu2 O28 Cu1 -173.7(2) . . . . ?
N1S Cu2 O28 Cu1 101.1(4) . . . . ?
N1S' Cu2 O28 Cu1 105.3(7) . . . . ?
O1 Cu2 N1S C2S 82.9(18) . . . . ?
O28 Cu2 N1S C2S 5.4(18) . . . . ?
N9 Cu2 N1S C2S 176.0(18) . . . . ?
N20 Cu2 N1S C2S -87.5(18) . . . . ?
O1 Cu2 N1S' C2S' 132(3) . . . . ?
O28 Cu2 N1S' C2S' 54(3) . . . . ?
N9 Cu2 N1S' C2S' -135(3) . . . . ?
N20 Cu2 N1S' C2S' -38(3) . . . . ?
